data_4344868
loop_
_publ_author_name
'Lumetta, Gregg J.'
'Sinkov, Sergey I.'
'Krause, Jeanette A.'
'Sweet, Lucas E.'

_publ_section_title
;
 Neodymium(III) Complexes of Dialkylphosphoric and Dialkylphosphonic Acids
 Relevant to Liquid-Liquid Extraction Systems.
;
_journal_issue 4
_journal_name_full 'Inorganic chemistry'
_journal_page_first 1633
_journal_page_last 1641
_journal_paper_doi 10.1021/acs.inorgchem.5b02524
_journal_volume 55
_journal_year 2016
_chemical_formula_moiety 'C6 H18 Nd O12 P3'
_chemical_formula_sum 'C6 H18 Nd O12 P3'
_chemical_formula_weight 519.35
_chemical_name_systematic catena-tris(\m~2~-dimethyelphosphato)-neodymium
_space_group_crystal_system monoclinic
_space_group_IT_number 14
_space_group_name_Hall '-P 2ybc'
_space_group_name_H-M_alt 'P 1 21/c 1'
_symmetry_space_group_name_Hall '-P 2ybc'
_symmetry_space_group_name_H-M 'P 1 21/c 1'
_atom_sites_solution_hydrogens geom
_audit_creation_method SHELXL-2014/7
_cell_angle_alpha 90
_cell_angle_beta 112.8700(10)
_cell_angle_gamma 90
_cell_formula_units_Z 4
_cell_length_a 10.3588(11)
_cell_length_b 16.5312(17)
_cell_length_c 10.7954(11)
_cell_measurement_reflns_used 9787
_cell_measurement_temperature 150(2)
_cell_measurement_theta_max 31.08
_cell_measurement_theta_min 2.61
_cell_volume 1703.3(3)
_computing_cell_refinement 'Bruker SAINT v7.68A'
_computing_data_collection 'Bruker APEX2 v2012.2.0'
_computing_data_reduction 'Bruker SAINT v7.68A'
_computing_molecular_graphics 'Bruker SHELXTL v6.14'
_computing_publication_material 'Bruker SHELXTL v6.14 & SHELXL-2014/7 (Sheldrick, 2014)'
_computing_structure_refinement 'Bruker SHELXTL v6.14 & SHELXL-2014/7 (Sheldrick, 2014)'
_computing_structure_solution 'Bruker SHELXTL v6.14'
_diffrn_ambient_temperature 150(2)
_diffrn_measured_fraction_theta_full 0.999
_diffrn_measured_fraction_theta_max 0.996
_diffrn_measurement_device_type 'Bruker AXS APEXII CCD diffractometer'
_diffrn_measurement_method 'omega scans'
_diffrn_radiation_monochromator 'Si-<111> channel cut crystal'
_diffrn_radiation_source synchrotron
_diffrn_radiation_type synchrotron
_diffrn_radiation_wavelength 0.77490
_diffrn_reflns_av_R_equivalents 0.0874
_diffrn_reflns_av_unetI/netI 0.0571
_diffrn_reflns_laue_measured_fraction_full 0.999
_diffrn_reflns_laue_measured_fraction_max 0.996
_diffrn_reflns_limit_h_max 13
_diffrn_reflns_limit_h_min -13
_diffrn_reflns_limit_k_max 21
_diffrn_reflns_limit_k_min -22
_diffrn_reflns_limit_l_max 14
_diffrn_reflns_limit_l_min -14
_diffrn_reflns_number 26933
_diffrn_reflns_point_group_measured_fraction_full 0.999
_diffrn_reflns_point_group_measured_fraction_max 0.996
_diffrn_reflns_theta_full 27.706
_diffrn_reflns_theta_max 31.072
_diffrn_reflns_theta_min 2.606
_exptl_absorpt_coefficient_mu 4.229
_exptl_absorpt_correction_T_max 0.746
_exptl_absorpt_correction_T_min 0.626
_exptl_absorpt_correction_type multi-scan
_exptl_absorpt_process_details 'SADABS v2008/1 (Sheldrick)'
_exptl_crystal_colour colorless
_exptl_crystal_density_diffrn 2.025
_exptl_crystal_description plate
_exptl_crystal_F_000 1020
_exptl_crystal_size_max 0.020
_exptl_crystal_size_mid 0.020
_exptl_crystal_size_min 0.005
_exptl_transmission_factor_max 0.746
_exptl_transmission_factor_min 0.626
_refine_diff_density_max 1.484
_refine_diff_density_min -0.734
_refine_diff_density_rms 0.145
_refine_ls_extinction_method none
_refine_ls_goodness_of_fit_ref 1.029
_refine_ls_hydrogen_treatment constr
_refine_ls_matrix_type full
_refine_ls_number_parameters 205
_refine_ls_number_reflns 4202
_refine_ls_number_restraints 0
_refine_ls_restrained_S_all 1.029
_refine_ls_R_factor_all 0.0408
_refine_ls_R_factor_gt 0.0335
_refine_ls_shift/su_max 0.001
_refine_ls_shift/su_mean 0.000
_refine_ls_structure_factor_coef Fsqd
_refine_ls_weighting_details 'w=1/[\s^2^(Fo^2^)+(0.0396P)^2^] where P=(Fo^2^+2Fc^2^)/3'
_refine_ls_weighting_scheme calc
_refine_ls_wR_factor_gt 0.0836
_refine_ls_wR_factor_ref 0.0871
_reflns_Friedel_coverage 0.000
_reflns_number_gt 3582
_reflns_number_total 4202
_reflns_threshold_expression 'I > 2\s(I)'
_cod_data_source_file ic5b02524_si_002.cif
_cod_data_source_block uc12400NEW
_cod_database_code 4344868
_shelx_shelxl_version_number 2014/7
_shelx_space_group_comment
;
The symmetry employed for this shelxl refinement is uniquely defined
by the following loop, which should always be used as a source of
symmetry information in preference to the above space-group names.
They are only intended as comments.
;
_shelx_estimated_absorpt_t_min 0.920
_shelx_estimated_absorpt_t_max 0.979

loop_
_space_group_symop_operation_xyz
'x, y, z'
'-x, y+1/2, -z+1/2'
'-x, -y, -z'
'x, -y-1/2, z-1/2'

loop_
_atom_site_label
_atom_site_type_symbol
_atom_site_fract_x
_atom_site_fract_y
_atom_site_fract_z
_atom_site_U_iso_or_equiv
_atom_site_adp_type
_atom_site_occupancy
_atom_site_site_symmetry_order
_atom_site_calc_flag
_atom_site_refinement_flags_posn
_atom_site_refinement_flags_adp
Nd1 Nd 0.97717(2) 0.82236(2) 0.96462(2) 0.01704(8) Uani 1 1 d . .
P1 P 1.18235(11) 0.81824(6) 0.74244(10) 0.0230(2) Uani 1 1 d . .
P2 P 0.75032(11) 0.78968(6) 1.15624(9) 0.0246(2) Uani 1 1 d . .
P3 P 1.20212(10) 0.98401(6) 1.19669(8) 0.01971(19) Uani 1 1 d . .
O1 O 1.1257(3) 0.81579(17) 0.8491(3) 0.0310(7) Uani 1 1 d . .
O2 O 1.0926(3) 0.78329(17) 0.6090(3) 0.0268(6) Uani 1 1 d . .
O3 O 1.2262(3) 0.90754(18) 0.7246(3) 0.0359(7) Uani 1 1 d . .
O4 O 1.3286(3) 0.7746(2) 0.7995(3) 0.0366(7) Uani 1 1 d . .
O5 O 0.8277(3) 0.82001(17) 1.0771(3) 0.0330(7) Uani 1 1 d . .
O6 O 0.8320(3) 0.76043(18) 1.2943(3) 0.0307(6) Uani 1 1 d . .
O7 O 0.6434(3) 0.7209(2) 1.0726(3) 0.0425(8) Uani 1 1 d . .
O8 O 0.6460(3) 0.85462(18) 1.1683(3) 0.0297(6) Uani 1 1 d . .
O9 O 1.1287(3) 0.91570(17) 1.1082(3) 0.0299(6) Uani 1 1 d . .
O10 O 1.1517(3) 1.06761(17) 1.1555(3) 0.0318(6) Uani 1 1 d . .
O11 O 1.2020(3) 0.97357(16) 1.3415(3) 0.0280(6) Uani 1 1 d . .
O12 O 1.3602(3) 0.97514(19) 1.2151(3) 0.0313(6) Uani 1 1 d . .
C3 C 1.1270(6) 0.9698(3) 0.6994(8) 0.0684(18) Uani 1 1 d . .
H3A H 1.1126 0.9820 0.7819 0.103 Uiso 1 1 calc R U
H3B H 1.0382 0.9525 0.6292 0.103 Uiso 1 1 calc R U
H3C H 1.1611 1.0183 0.6694 0.103 Uiso 1 1 calc R U
C4 C 1.3985(5) 0.7506(3) 0.7141(5) 0.0431(11) Uani 1 1 d . .
H4A H 1.4998 0.7577 0.7619 0.065 Uiso 1 1 calc R U
H4B H 1.3656 0.7842 0.6328 0.065 Uiso 1 1 calc R U
H4C H 1.3779 0.6937 0.6890 0.065 Uiso 1 1 calc R U
C7 C 0.6942(6) 0.6577(3) 1.0128(5) 0.0433(12) Uani 1 1 d . .
H7A H 0.7286 0.6811 0.9480 0.065 Uiso 1 1 calc R U
H7B H 0.6180 0.6197 0.9665 0.065 Uiso 1 1 calc R U
H7C H 0.7707 0.6290 1.0830 0.065 Uiso 1 1 calc R U
C8 C 0.5594(5) 0.8982(3) 1.0508(4) 0.0483(13) Uani 1 1 d . .
H8A H 0.6177 0.9347 1.0230 0.072 Uiso 1 1 calc R U
H8B H 0.4898 0.9297 1.0709 0.072 Uiso 1 1 calc R U
H8C H 0.5115 0.8599 0.9781 0.072 Uiso 1 1 calc R U
C11 C 1.2160(7) 0.8943(3) 1.3994(5) 0.0527(14) Uani 1 1 d . .
H11A H 1.2157 0.8983 1.4898 0.079 Uiso 1 1 calc R U
H11B H 1.3044 0.8701 1.4048 0.079 Uiso 1 1 calc R U
H11C H 1.1376 0.8604 1.3430 0.079 Uiso 1 1 calc R U
C12 C 1.4603(5) 1.0346(3) 1.2919(5) 0.0460(12) Uani 1 1 d . .
H12A H 1.5466 1.0286 1.2759 0.069 Uiso 1 1 calc R U
H12B H 1.4810 1.0268 1.3878 0.069 Uiso 1 1 calc R U
H12C H 1.4216 1.0888 1.2646 0.069 Uiso 1 1 calc R U

loop_
_atom_site_aniso_label
_atom_site_aniso_U_11
_atom_site_aniso_U_22
_atom_site_aniso_U_33
_atom_site_aniso_U_23
_atom_site_aniso_U_13
_atom_site_aniso_U_12
Nd1 0.02091(12) 0.01623(12) 0.01487(11) -0.00099(6) 0.00794(8) -0.00116(7)
P1 0.0255(5) 0.0242(5) 0.0247(5) -0.0054(3) 0.0156(4) -0.0057(4)
P2 0.0295(5) 0.0261(5) 0.0219(4) 0.0067(4) 0.0140(4) 0.0103(4)
P3 0.0218(4) 0.0175(4) 0.0185(4) -0.0002(3) 0.0063(3) -0.0017(3)
O1 0.0351(17) 0.0353(17) 0.0311(15) -0.0044(11) 0.0222(13) -0.0029(12)
O2 0.0291(14) 0.0275(15) 0.0244(13) -0.0040(11) 0.0110(11) -0.0054(12)
O3 0.0413(17) 0.0282(15) 0.0457(17) -0.0085(13) 0.0252(14) -0.0091(13)
O4 0.0307(16) 0.0463(19) 0.0335(15) 0.0008(13) 0.0131(12) 0.0050(14)
O5 0.0344(17) 0.0388(18) 0.0365(17) 0.0068(12) 0.0254(14) 0.0069(12)
O6 0.0357(16) 0.0337(16) 0.0236(13) 0.0093(11) 0.0125(12) 0.0133(13)
O7 0.0401(18) 0.0406(19) 0.0493(19) -0.0016(15) 0.0201(15) -0.0015(15)
O8 0.0327(15) 0.0311(15) 0.0312(14) 0.0093(12) 0.0190(12) 0.0130(13)
O9 0.0303(14) 0.0298(15) 0.0263(13) -0.0056(11) 0.0073(11) -0.0050(12)
O10 0.0383(16) 0.0234(15) 0.0284(14) 0.0065(11) 0.0069(12) 0.0040(12)
O11 0.0405(16) 0.0205(14) 0.0276(13) 0.0002(10) 0.0183(12) -0.0026(12)
O12 0.0232(14) 0.0343(16) 0.0382(15) -0.0062(12) 0.0141(11) -0.0038(12)
C3 0.052(3) 0.036(3) 0.129(6) 0.009(3) 0.049(4) 0.003(3)
C4 0.035(2) 0.041(3) 0.063(3) 0.002(2) 0.030(2) 0.003(2)
C7 0.065(3) 0.033(2) 0.039(3) -0.0049(19) 0.028(2) -0.008(2)
C8 0.051(3) 0.056(3) 0.036(2) 0.015(2) 0.015(2) 0.031(3)
C11 0.092(4) 0.036(3) 0.036(2) 0.012(2) 0.032(3) -0.005(3)
C12 0.031(2) 0.062(3) 0.045(3) -0.010(2) 0.014(2) -0.019(2)

loop_
_atom_type_symbol
_atom_type_description
_atom_type_scat_dispersion_real
_atom_type_scat_dispersion_imag
_atom_type_scat_source
C C 0.0040 0.0020 'L. Kissel & R.H. Pratt, Acta Cryst A (1990), A46, 170-175'
H H 0.0000 0.0000 'International Tables Vol C Tables 4.2.6.8 and 6.1.1.4'
O O 0.0132 0.0074 'L. Kissel & R.H. Pratt, Acta Cryst A (1990), A46, 170-175'
P P 0.1183 0.1134 'L. Kissel & R.H. Pratt, Acta Cryst A (1990), A46, 170-175'
Nd Nd -0.0715 3.5210 'L. Kissel & R.H. Pratt, Acta Cryst A (1990), A46, 170-175'

loop_
_geom_angle_atom_site_label_1
_geom_angle_atom_site_label_2
_geom_angle_atom_site_label_3
_geom_angle
_geom_angle_site_symmetry_1
_geom_angle_site_symmetry_3
O5 Nd1 O9 94.46(11) . .
O5 Nd1 O6 92.67(11) . 4_575
O9 Nd1 O6 170.97(10) . 4_575
O5 Nd1 O1 176.31(10) . .
O9 Nd1 O1 88.44(10) . .
O6 Nd1 O1 84.68(10) 4_575 .
O5 Nd1 O10 87.10(10) . 3_777
O9 Nd1 O10 86.84(10) . 3_777
O6 Nd1 O10 87.98(10) 4_575 3_777
O1 Nd1 O10 95.36(11) . 3_777
O5 Nd1 O2 84.86(10) . 4_576
O9 Nd1 O2 90.77(10) . 4_576
O6 Nd1 O2 95.40(10) 4_575 4_576
O1 Nd1 O2 92.82(10) . 4_576
O10 Nd1 O2 171.41(10) 3_777 4_576
O1 P1 O2 116.89(17) . .
O1 P1 O4 107.18(18) . .
O2 P1 O4 110.15(17) . .
O1 P1 O3 109.87(16) . .
O2 P1 O3 110.20(17) . .
O4 P1 O3 101.39(17) . .
O5 P2 O6 117.99(19) . .
O5 P2 O8 111.43(16) . .
O6 P2 O8 106.46(16) . .
O5 P2 O7 109.22(18) . .
O6 P2 O7 109.62(18) . .
O8 P2 O7 100.72(18) . .
O10 P3 O9 118.90(17) . .
O10 P3 O11 105.33(16) . .
O9 P3 O11 110.98(16) . .
O10 P3 O12 110.56(18) . .
O9 P3 O12 104.94(16) . .
O11 P3 O12 105.45(16) . .
P1 O1 Nd1 163.4(2) . .
P1 O2 Nd1 153.84(18) . 4_575
C3 O3 P1 119.0(3) . .
C4 O4 P1 121.7(3) . .
P2 O5 Nd1 160.18(18) . .
P2 O6 Nd1 158.91(18) . 4_576
C7 O7 P2 118.6(3) . .
C8 O8 P2 119.1(3) . .
P3 O9 Nd1 169.49(19) . .
P3 O10 Nd1 162.42(18) . 3_777
C11 O11 P3 119.6(3) . .
C12 O12 P3 119.4(3) . .

loop_
_geom_bond_atom_site_label_1
_geom_bond_atom_site_label_2
_geom_bond_distance
_geom_bond_site_symmetry_2
Nd1 O5 2.310(3) .
Nd1 O9 2.314(3) .
Nd1 O6 2.317(3) 4_575
Nd1 O1 2.329(3) .
Nd1 O10 2.329(3) 3_777
Nd1 O2 2.337(3) 4_576
P1 O1 1.482(3) .
P1 O2 1.494(3) .
P1 O4 1.571(3) .
P1 O3 1.578(3) .
P2 O5 1.468(3) .
P2 O6 1.480(3) .
P2 O8 1.564(3) .
P2 O7 1.599(3) .
P3 O10 1.483(3) .
P3 O9 1.484(3) .
P3 O11 1.573(3) .
P3 O12 1.578(3) .
O3 C3 1.404(6) .
O4 C4 1.432(5) .
O7 C7 1.431(6) .
O8 C8 1.431(5) .
O11 C11 1.434(5) .
O12 C12 1.435(5) .

loop_
_geom_torsion_atom_site_label_1
_geom_torsion_atom_site_label_2
_geom_torsion_atom_site_label_3
_geom_torsion_atom_site_label_4
_geom_torsion
_geom_torsion_site_symmetry_4
O2 P1 O1 Nd1 -41.3(7) .
O4 P1 O1 Nd1 -165.5(6) .
O3 P1 O1 Nd1 85.2(6) .
O1 P1 O2 Nd1 -65.5(4) 4_575
O4 P1 O2 Nd1 57.1(4) 4_575
O3 P1 O2 Nd1 168.1(3) 4_575
O1 P1 O3 C3 -54.7(5) .
O2 P1 O3 C3 75.5(4) .
O4 P1 O3 C3 -167.8(4) .
O1 P1 O4 C4 166.2(3) .
O2 P1 O4 C4 38.1(4) .
O3 P1 O4 C4 -78.6(3) .
O6 P2 O5 Nd1 61.2(7) .
O8 P2 O5 Nd1 -175.2(6) .
O7 P2 O5 Nd1 -64.8(7) .
O5 P2 O6 Nd1 -70.3(6) 4_576
O8 P2 O6 Nd1 163.7(5) 4_576
O7 P2 O6 Nd1 55.6(6) 4_576
O5 P2 O7 C7 48.5(4) .
O6 P2 O7 C7 -82.2(4) .
O8 P2 O7 C7 165.8(3) .
O5 P2 O8 C8 45.6(4) .
O6 P2 O8 C8 175.5(4) .
O7 P2 O8 C8 -70.2(4) .
O10 P3 O9 Nd1 -39.8(11) .
O11 P3 O9 Nd1 82.6(10) .
O12 P3 O9 Nd1 -164.0(10) .
O9 P3 O10 Nd1 0.7(8) 3_777
O11 P3 O10 Nd1 -124.5(6) 3_777
O12 P3 O10 Nd1 122.1(6) 3_777
O10 P3 O11 C11 166.6(4) .
O9 P3 O11 C11 36.6(4) .
O12 P3 O11 C11 -76.5(4) .
O10 P3 O12 C12 48.0(4) .
O9 P3 O12 C12 177.4(3) .
O11 P3 O12 C12 -65.4(3) .
